data_7203295
loop_
_publ_author_name
'Glaser, Rainer'
'Murphy, Richard F.'
'Sui, Yongqiang'
'Barnes, Charles L.'
'Kim, Sung Hoon'

_publ_section_title
;
 Multifurcated halogen bonding involving Ph?Cl?H?CPh?N?R? interactions
 and its relation to idioteloamphiphile layer architecture
;
_journal_issue 5
_journal_name_full CrystEngComm
_journal_page_first 372
_journal_paper_doi 10.1039/b601467d
_journal_volume 8
_journal_year 2006
_chemical_formula_moiety 'C14 H10 Cl2 N2'
_chemical_formula_sum 'C14 H10 Cl2 N2'
_chemical_formula_weight 277.14
_chemical_name_common (E,E)-1,2-bis-4-chlorobenzaldazine
_chemical_name_systematic
;
(E,E)-1,2-bis-4-chlorobenzaldazine
;
_space_group_IT_number 14
_symmetry_cell_setting monoclinic
_symmetry_space_group_name_Hall '-P 2ybc'
_symmetry_space_group_name_H-M 'P 1 21/c 1'
_atom_sites_solution_hydrogens geom
_atom_sites_solution_primary direct
_atom_sites_solution_secondary difmap
_audit_creation_method SHELXL-97
_cell_angle_alpha 90.00
_cell_angle_beta 90.798(2)
_cell_angle_gamma 90.00
_cell_formula_units_Z 2
_cell_length_a 3.8917(5)
_cell_length_b 6.9999(8)
_cell_length_c 22.977(3)
_cell_measurement_reflns_used 3427
_cell_measurement_temperature 173(2)
_cell_measurement_theta_max 27.1
_cell_measurement_theta_min 2.7
_cell_volume 625.87(14)
_computing_cell_refinement 'SAINT (Bruker, 1998)'
_computing_data_collection 'SMART (Bruker, 1998)'
_computing_data_reduction 'SAINT (Bruker, 1998)'
_computing_molecular_graphics 'ORTEP-III (Burnett & Johnson, 1996)'
_computing_publication_material 'CIFTAB (Sheldrick, 1997)'
_computing_structure_refinement 'SHELXL-97 (Sheldrick, 1997)'
_computing_structure_solution 'SHELXS-97 (Sheldrick, 1997)'
_diffrn_ambient_temperature 173(2)
_diffrn_measured_fraction_theta_full 0.996
_diffrn_measured_fraction_theta_max 0.996
_diffrn_measurement_device_type 'Bruker SMART CCD area detector'
_diffrn_measurement_method 'omega scans'
_diffrn_radiation_monochromator graphite
_diffrn_radiation_source 'fine-focus sealed tube'
_diffrn_radiation_type MoK\a
_diffrn_radiation_wavelength 0.71073
_diffrn_reflns_av_R_equivalents 0.0156
_diffrn_reflns_av_sigmaI/netI 0.0158
_diffrn_reflns_limit_h_max 4
_diffrn_reflns_limit_h_min -2
_diffrn_reflns_limit_k_max 8
_diffrn_reflns_limit_k_min -8
_diffrn_reflns_limit_l_max 29
_diffrn_reflns_limit_l_min -27
_diffrn_reflns_number 4248
_diffrn_reflns_theta_full 27.12
_diffrn_reflns_theta_max 27.12
_diffrn_reflns_theta_min 3.04
_diffrn_standards_decay_% 0.0
_exptl_absorpt_coefficient_mu 0.499
_exptl_absorpt_correction_T_max 0.89
_exptl_absorpt_correction_T_min 0.76
_exptl_absorpt_correction_type multi-scan
_exptl_absorpt_process_details
;
Data were corrected for decay and absorption using the program SADABS
based on the method of R.H. Blessing (Acta Cryst. A51, 33-38, 1995).
;
_exptl_crystal_colour yellow
_exptl_crystal_density_diffrn 1.471
_exptl_crystal_density_method 'not measured'
_exptl_crystal_description plate
_exptl_crystal_F_000 284
_exptl_crystal_size_max 0.55
_exptl_crystal_size_mid 0.50
_exptl_crystal_size_min 0.25
_refine_diff_density_max 0.392
_refine_diff_density_min -0.131
_refine_diff_density_rms 0.065
_refine_ls_extinction_method none
_refine_ls_goodness_of_fit_ref 1.079
_refine_ls_hydrogen_treatment noref
_refine_ls_matrix_type full
_refine_ls_number_parameters 82
_refine_ls_number_reflns 1367
_refine_ls_number_restraints 0
_refine_ls_restrained_S_all 1.079
_refine_ls_R_factor_all 0.0348
_refine_ls_R_factor_gt 0.0328
_refine_ls_shift/su_max 0.002
_refine_ls_shift/su_mean 0.000
_refine_ls_structure_factor_coef Fsqd
_refine_ls_weighting_details 'calc w=1/[\s^2^(Fo^2^)+(0.0514P)^2^+0.1458P] where P=(Fo^2^+2Fc^2^)/3'
_refine_ls_weighting_scheme calc
_refine_ls_wR_factor_gt 0.0851
_refine_ls_wR_factor_ref 0.0867
_reflns_number_gt 1281
_reflns_number_total 1367
_reflns_threshold_expression >2sigma(I)
_cod_data_source_file b601467d.txt
_cod_data_source_block 4-Chlorobenzaldazine
_cod_original_cell_volume 625.86(13)
_cod_original_sg_symbol_H-M P2~1~/c
_cod_database_code 7203295

loop_
_symmetry_equiv_pos_as_xyz
'x, y, z'
'-x, y+1/2, -z+1/2'
'-x, -y, -z'
'x, -y-1/2, z-1/2'

loop_
_atom_site_label
_atom_site_type_symbol
_atom_site_fract_x
_atom_site_fract_y
_atom_site_fract_z
_atom_site_U_iso_or_equiv
_atom_site_adp_type
_atom_site_occupancy
_atom_site_symmetry_multiplicity
_atom_site_calc_flag
_atom_site_refinement_flags
_atom_site_disorder_assembly
_atom_site_disorder_group
Cl1 Cl 0.89903(9) 1.33329(5) 0.687598(16) 0.04100(16) Uani 1 1 d . . .
N1 N 0.5608(3) 0.58903(15) 0.51029(5) 0.0314(3) Uani 1 1 d . . .
C1 C 0.4850(3) 0.61641(19) 0.56355(6) 0.0298(3) Uani 1 1 d . . .
H1 H 0.3622 0.5208 0.5840 0.036 Uiso 1 1 calc R . .
C2 C 0.5844(3) 0.79287(18) 0.59362(5) 0.0273(3) Uani 1 1 d . . .
C3 C 0.5180(3) 0.81548(19) 0.65269(6) 0.0307(3) Uani 1 1 d . . .
H3 H 0.4066 0.7160 0.6733 0.037 Uiso 1 1 calc R . .
C4 C 0.6125(3) 0.9814(2) 0.68179(6) 0.0313(3) Uani 1 1 d . . .
H4 H 0.5675 0.9961 0.7221 0.038 Uiso 1 1 calc R . .
C5 C 0.7734(3) 1.12528(19) 0.65106(6) 0.0285(3) Uani 1 1 d . . .
C6 C 0.8395(3) 1.10895(19) 0.59214(6) 0.0299(3) Uani 1 1 d . . .
H6 H 0.9473 1.2099 0.5716 0.036 Uiso 1 1 calc R . .
C7 C 0.7444(3) 0.94197(19) 0.56393(5) 0.0287(3) Uani 1 1 d . . .
H7 H 0.7888 0.9284 0.5236 0.034 Uiso 1 1 calc R . .

loop_
_atom_site_aniso_label
_atom_site_aniso_U_11
_atom_site_aniso_U_22
_atom_site_aniso_U_33
_atom_site_aniso_U_23
_atom_site_aniso_U_13
_atom_site_aniso_U_12
Cl1 0.0398(2) 0.0397(2) 0.0436(2) -0.01678(14) 0.00290(16) -0.00497(13)
N1 0.0346(6) 0.0263(6) 0.0332(6) -0.0026(4) -0.0010(4) -0.0051(5)
C1 0.0288(6) 0.0279(6) 0.0326(6) 0.0010(5) 0.0001(5) -0.0029(5)
C2 0.0241(6) 0.0276(6) 0.0301(6) -0.0002(5) -0.0009(5) 0.0007(5)
C3 0.0316(7) 0.0312(6) 0.0293(6) 0.0044(5) 0.0027(5) -0.0014(5)
C4 0.0315(7) 0.0377(7) 0.0248(6) -0.0010(5) 0.0008(5) 0.0030(5)
C5 0.0242(6) 0.0297(6) 0.0317(6) -0.0064(5) -0.0019(5) 0.0017(5)
C6 0.0293(6) 0.0283(6) 0.0323(7) -0.0004(5) 0.0026(5) -0.0033(5)
C7 0.0293(6) 0.0320(7) 0.0249(6) -0.0013(5) 0.0024(5) -0.0021(5)

loop_
_atom_type_symbol
_atom_type_description
_atom_type_scat_dispersion_real
_atom_type_scat_dispersion_imag
_atom_type_scat_source
C C 0.0033 0.0016 'International Tables Vol C Tables 4.2.6.8 and 6.1.1.4'
H H 0.0000 0.0000 'International Tables Vol C Tables 4.2.6.8 and 6.1.1.4'
N N 0.0061 0.0033 'International Tables Vol C Tables 4.2.6.8 and 6.1.1.4'
Cl Cl 0.1484 0.1585 'International Tables Vol C Tables 4.2.6.8 and 6.1.1.4'

loop_
_geom_angle_atom_site_label_1
_geom_angle_atom_site_label_2
_geom_angle_atom_site_label_3
_geom_angle
_geom_angle_site_symmetry_1
_geom_angle_site_symmetry_3
_geom_angle_publ_flag
C1 N1 N1 111.86(14) . 3_666 ?
N1 C1 C2 121.02(12) . . ?
N1 C1 H1 119.5 . . ?
C2 C1 H1 119.5 . . ?
C3 C2 C7 118.70(12) . . ?
C3 C2 C1 120.23(12) . . ?
C7 C2 C1 121.06(11) . . ?
C4 C3 C2 120.84(12) . . ?
C4 C3 H3 119.6 . . ?
C2 C3 H3 119.6 . . ?
C5 C4 C3 118.82(12) . . ?
C5 C4 H4 120.6 . . ?
C3 C4 H4 120.6 . . ?
C4 C5 C6 121.96(12) . . ?
C4 C5 Cl1 119.13(10) . . ?
C6 C5 Cl1 118.92(11) . . ?
C7 C6 C5 118.36(12) . . ?
C7 C6 H6 120.8 . . ?
C5 C6 H6 120.8 . . ?
C6 C7 C2 121.32(11) . . ?
C6 C7 H7 119.3 . . ?
C2 C7 H7 119.3 . . ?

loop_
_geom_bond_atom_site_label_1
_geom_bond_atom_site_label_2
_geom_bond_distance
_geom_bond_site_symmetry_2
_geom_bond_publ_flag
Cl1 C5 1.7471(13) . ?
N1 C1 1.2772(18) . ?
N1 N1 1.412(2) 3_666 ?
C1 C2 1.4648(18) . ?
C1 H1 0.9500 . ?
C2 C3 1.3943(18) . ?
C2 C7 1.3979(19) . ?
C3 C4 1.3873(19) . ?
C3 H3 0.9500 . ?
C4 C5 1.385(2) . ?
C4 H4 0.9500 . ?
C5 C6 1.3862(18) . ?
C6 C7 1.3844(18) . ?
C6 H6 0.9500 . ?
C7 H7 0.9500 . ?

loop_
_geom_torsion_atom_site_label_1
_geom_torsion_atom_site_label_2
_geom_torsion_atom_site_label_3
_geom_torsion_atom_site_label_4
_geom_torsion
_geom_torsion_site_symmetry_1
_geom_torsion_site_symmetry_2
_geom_torsion_site_symmetry_3
_geom_torsion_site_symmetry_4
_geom_torsion_publ_flag
N1 N1 C1 C2 -179.56(12) 3_666 . . . ?
N1 C1 C2 C3 -176.09(13) . . . . ?
N1 C1 C2 C7 4.4(2) . . . . ?
C7 C2 C3 C4 -0.8(2) . . . . ?
C1 C2 C3 C4 179.65(12) . . . . ?
C2 C3 C4 C5 0.2(2) . . . . ?
C3 C4 C5 C6 0.7(2) . . . . ?
C3 C4 C5 Cl1 -179.06(10) . . . . ?
C4 C5 C6 C7 -0.9(2) . . . . ?
Cl1 C5 C6 C7 178.82(10) . . . . ?
C5 C6 C7 C2 0.3(2) . . . . ?
C3 C2 C7 C6 0.6(2) . . . . ?
C1 C2 C7 C6 -179.89(12) . . . . ?
